data_7232444
loop_
_publ_author_name
'Aksenov, Alexander V.'
'Khamraev, Vladislav'
'Aksenov, Nicolai A.'
'Kirilov, Nikita K.'
'Domenyuk, Dmitriy A.'
'Zelensky, Vladimir A.'
'Rubin, Michael'

_publ_section_title
;
 Electrophilic activation of nitroalkanes in efficient synthesis of
 1,3,4-oxadiazoles
;
_journal_issue 12
_journal_name_full 'RSC Advances'
_journal_page_first 6636
_journal_paper_doi 10.1039/C9RA00976K
_journal_volume 9
_journal_year 2019
_chemical_formula_moiety 'C9 H6 Cl2 N2 O'
_chemical_formula_sum 'C9 H6 Cl2 N2 O'
_chemical_formula_weight 229.06
_chemical_name_systematic 2-(2,4-dichlorophenyl)-5-methyl-1,3,4-oxadiazole
_space_group_crystal_system monoclinic
_space_group_IT_number 14
_space_group_name_Hall '-P 2yn'
_space_group_name_H-M_alt 'P 1 21/n 1'
_symmetry_space_group_name_Hall '-P 2yn'
_symmetry_space_group_name_H-M 'P 1 21/n 1'
_atom_sites_solution_hydrogens geom
_atom_sites_solution_primary dual
_audit_creation_date 2018-10-28
_audit_creation_method
;
Olex2 1.2
(compiled 2018.05.29 svn.r3508 for OlexSys, GUI svn.r5506)
;
_audit_update_record
;
2018-10-28 deposited with the CCDC.    2019-02-12 downloaded from the CCDC.
;
_cell_angle_alpha 90
_cell_angle_beta 93.366(2)
_cell_angle_gamma 90
_cell_formula_units_Z 4
_cell_length_a 11.5227(2)
_cell_length_b 3.96920(10)
_cell_length_c 20.5396(4)
_cell_measurement_reflns_used 8087
_cell_measurement_temperature 100.01(10)
_cell_measurement_theta_max 75.6530
_cell_measurement_theta_min 4.2170
_cell_volume 937.78(3)
_computing_cell_refinement 'CrysAlisPro 1.171.38.46 (Rigaku OD, 2015)'
_computing_data_collection 'CrysAlisPro 1.171.38.46 (Rigaku OD, 2015)'
_computing_data_reduction 'CrysAlisPro 1.171.38.46 (Rigaku OD, 2015)'
_computing_molecular_graphics 'Olex2 (Dolomanov et al., 2009)'
_computing_publication_material 'Olex2 (Dolomanov et al., 2009)'
_computing_structure_refinement 'ShelXL (Sheldrick, 2015)'
_computing_structure_solution 'ShelXT (Sheldrick, 2015)'
_diffrn_ambient_environment N~2~
_diffrn_ambient_temperature 100.01(10)
_diffrn_detector 'CCD plate'
_diffrn_detector_area_resol_mean 5.2529
_diffrn_detector_type AtlasS2
_diffrn_measured_fraction_theta_full 1.000
_diffrn_measured_fraction_theta_max 0.997
_diffrn_measurement_details
;
List of Runs (angles in degrees, time in seconds):

  # Type    Start    End  Width  t~exp~   \w     \q     \k     \f   Frames
#--------------------------------------------------------------------------
  1  \w    -66.00  33.00   1.00    1.00    --  -41.35  38.00 -30.00   99
  2  \w    -66.00  33.00   1.00    1.00    --  -41.35  38.00-120.00   99
  3  \w     23.00  97.00   1.00    1.00    --   41.35-125.00-180.00   74
  4  \w     36.00 140.00   1.00    4.00    --  112.00 -30.00-120.00  104
  5  \w     84.00 178.00   1.00    4.00    --  112.00  30.00-150.00   94
  6  \w     36.00 116.00   1.00    4.00    --  112.00-111.00 150.00   80
  7  \w     86.00 178.00   1.00    4.00    --  112.00  45.00  30.00   92
  8  \w     57.00 151.00   1.00    4.00    --  112.00 178.00   0.00   94
  9  \w     57.00 151.00   1.00    4.00    --  112.00 178.00 -30.00   94
 10  \w     40.00 141.00   1.00    4.00    --  112.00 -61.00 -90.00  101
 11  \w     59.00 178.00   1.00    4.00    --  112.00  15.00 -30.00  119
 12  \w    100.00 178.00   1.00    4.00    --  112.00 111.00-150.00   78
 13  \w   -117.00  -9.00   1.00    1.00    --  -41.35 -77.00  90.00  108
 14  \w   -113.00 -13.00   1.00    1.00    --  -41.35 -57.00 -60.00  100
 15  \w   -117.00  -9.00   1.00    1.00    --  -41.35 -77.00-150.00  108
 16  \w     83.00 178.00   1.00    4.00    --  112.00  61.00-120.00   95
 17  \w     79.00 178.00   1.00    4.00    --  112.00  77.00 -30.00   99
 18  \w     86.00 178.00   1.00    4.00    --  112.00  45.00 150.00   92
 19  \w     83.00 174.00   1.00    4.00    --  112.00  61.00  60.00   91
 20  \w     84.00 178.00   1.00    4.00    --  112.00  30.00 120.00   94
;
_diffrn_measurement_device 'four-circle diffractometer'
_diffrn_measurement_device_type 'SuperNova, Dual, Cu at zero, AtlasS2'
_diffrn_measurement_method '\w scans'
_diffrn_orient_matrix_type 'CrysAlisPro convention (1999,Acta A55,543-557)'
_diffrn_orient_matrix_UB_11 -0.0076786000
_diffrn_orient_matrix_UB_12 -0.0576720000
_diffrn_orient_matrix_UB_13 -0.0742891000
_diffrn_orient_matrix_UB_21 0.1333482000
_diffrn_orient_matrix_UB_22 -0.0294562000
_diffrn_orient_matrix_UB_23 0.0009055000
_diffrn_orient_matrix_UB_31 -0.0091314000
_diffrn_orient_matrix_UB_32 -0.3828914000
_diffrn_orient_matrix_UB_33 0.0111201000
_diffrn_radiation_monochromator mirror
_diffrn_radiation_probe x-ray
_diffrn_radiation_type CuK\a
_diffrn_radiation_wavelength 1.54184
_diffrn_reflns_av_R_equivalents 0.0330
_diffrn_reflns_av_unetI/netI 0.0186
_diffrn_reflns_Laue_measured_fraction_full 1.000
_diffrn_reflns_Laue_measured_fraction_max 0.997
_diffrn_reflns_limit_h_max 14
_diffrn_reflns_limit_h_min -14
_diffrn_reflns_limit_k_max 4
_diffrn_reflns_limit_k_min -4
_diffrn_reflns_limit_l_max 25
_diffrn_reflns_limit_l_min -25
_diffrn_reflns_number 9403
_diffrn_reflns_point_group_measured_fraction_full 1.000
_diffrn_reflns_point_group_measured_fraction_max 0.997
_diffrn_reflns_theta_full 67.684
_diffrn_reflns_theta_max 75.941
_diffrn_reflns_theta_min 4.295
_diffrn_source 'micro-focus sealed X-ray tube'
_diffrn_source_type 'SuperNova (Cu) X-ray Source'
_exptl_absorpt_coefficient_mu 5.947
_exptl_absorpt_correction_T_max 0.915
_exptl_absorpt_correction_T_min 0.784
_exptl_absorpt_correction_type analytical
_exptl_absorpt_process_details
;
CrysAlisPro 1.171.38.46 (Rigaku Oxford Diffraction, 2015)
Analytical numeric absorption correction using a multifaceted crystal
            model based on expressions derived by R.C. Clark & J.S. Reid.
(Clark, R. C. & Reid, J. S. (1995). Acta Cryst. A51, 887-897)
Empirical absorption correction using spherical harmonics,
 implemented in SCALE3 ABSPACK scaling algorithm.
;
_exptl_crystal_colour 'clear light colourless'
_exptl_crystal_colour_lustre clear
_exptl_crystal_colour_modifier light
_exptl_crystal_colour_primary colourless
_exptl_crystal_density_diffrn 1.622
_exptl_crystal_description prism
_exptl_crystal_F_000 464
_exptl_crystal_preparation 'Was prepared from nitrocompound and hydrazide'
_exptl_crystal_recrystallization_method 'Crystallized by evaporation of saturated solution'
_exptl_crystal_size_max 0.658
_exptl_crystal_size_mid 0.256
_exptl_crystal_size_min 0.182
_refine_diff_density_max 0.284
_refine_diff_density_min -0.287
_refine_diff_density_rms 0.065
_refine_ls_extinction_coef 0.0115(7)
_refine_ls_extinction_expression Fc^*^=kFc[1+0.001xFc^2^\l^3^/sin(2\q)]^-1/4^
_refine_ls_extinction_method 'SHELXL-2018/3 (Sheldrick 2018)'
_refine_ls_goodness_of_fit_ref 1.087
_refine_ls_hydrogen_treatment constr
_refine_ls_matrix_type full
_refine_ls_number_parameters 129
_refine_ls_number_reflns 1940
_refine_ls_number_restraints 0
_refine_ls_restrained_S_all 1.087
_refine_ls_R_factor_all 0.0327
_refine_ls_R_factor_gt 0.0325
_refine_ls_shift/su_max 0.001
_refine_ls_shift/su_mean 0.000
_refine_ls_structure_factor_coef Fsqd
_refine_ls_weighting_details 'w=1/[\s^2^(Fo^2^)+(0.0540P)^2^+0.4398P] where P=(Fo^2^+2Fc^2^)/3'
_refine_ls_weighting_scheme calc
_refine_ls_wR_factor_gt 0.0888
_refine_ls_wR_factor_ref 0.0891
_reflns_Friedel_coverage 0.000
_reflns_number_gt 1917
_reflns_number_total 1940
_reflns_threshold_expression 'I > 2\s(I)'
_cod_data_source_file c9ra00976k2.cif
_cod_data_source_block anna_vlad240_3
_cod_database_code 7232444
_shelx_shelxl_version_number 2018/3
_publ_section_exptl
;
Any special experimental details
;
_chemical_oxdiff_formula 'C11 H10 N O'
_shelx_space_group_comment
;
The symmetry employed for this shelxl refinement is uniquely defined
by the following loop, which should always be used as a source of
symmetry information in preference to the above space-group names.
They are only intended as comments.
;
_shelx_estimated_absorpt_t_max 0.411
_shelx_estimated_absorpt_t_min 0.111
_reflns_odcompleteness_completeness 99.91
_reflns_odcompleteness_iscentric 1
_reflns_odcompleteness_theta 74.33
_olex2_refinement_description
;
1. Fixed Uiso
 At 1.2 times of:
  All C(H) groups
 At 1.5 times of:
  All C(H,H,H) groups
2.a Aromatic/amide H refined with riding coordinates:
 C7(H7), C5(H5), C8(H8)
2.b Idealised Me refined as rotating group:
 C9(H9A,H9B,H9C)
;
_olex2_date_sample_data_collection 2018-04-06
_olex2_exptl_crystal_mounting_method 'Mounted by acrylic glue on the glass stick'
_olex2_submission_special_instructions 'No special instructions were received'
_oxdiff_exptl_absorpt_empirical_details
;
Empirical correction (ABSPACK) includes:
- Absorption correction using spherical harmonics
- Frame scaling
- B-factor correction
;
_oxdiff_exptl_absorpt_empirical_full_max 3.893
_oxdiff_exptl_absorpt_empirical_full_min 0.579

loop_
_space_group_symop_operation_xyz
'x, y, z'
'-x+1/2, y+1/2, -z+1/2'
'-x, -y, -z'
'x-1/2, -y-1/2, z-1/2'

loop_
_atom_site_label
_atom_site_type_symbol
_atom_site_fract_x
_atom_site_fract_y
_atom_site_fract_z
_atom_site_U_iso_or_equiv
_atom_site_adp_type
_atom_site_occupancy
_atom_site_site_symmetry_order
_atom_site_calc_flag
_atom_site_refinement_flags_posn
Cl2 Cl 0.18999(3) 0.76099(10) 0.32754(2) 0.02523(16) Uani 1 1 d .
Cl1 Cl 0.63731(3) 0.70674(11) 0.27770(2) 0.02664(16) Uani 1 1 d .
O1 O 0.76782(8) 0.4088(3) 0.38754(5) 0.0217(3) Uani 1 1 d .
N1 N 0.81025(11) 0.0635(4) 0.46961(6) 0.0243(3) Uani 1 1 d .
N2 N 0.68823(10) 0.0872(4) 0.46035(6) 0.0226(3) Uani 1 1 d .
C3 C 0.55371(11) 0.4098(4) 0.38713(7) 0.0177(3) Uani 1 1 d .
C7 C 0.34750(12) 0.4327(4) 0.40720(7) 0.0203(3) Uani 1 1 d .
H7 H 0.284981 0.377264 0.433396 0.024 Uiso 1 1 calc R
C2 C 0.66835(13) 0.2940(4) 0.41232(7) 0.0183(3) Uani 1 1 d .
C6 C 0.32873(12) 0.6173(4) 0.35030(7) 0.0196(3) Uani 1 1 d .
C5 C 0.41813(13) 0.6974(4) 0.31096(7) 0.0199(3) Uani 1 1 d .
H5 H 0.403019 0.821885 0.271872 0.024 Uiso 1 1 calc R
C8 C 0.45980(13) 0.3316(4) 0.42476(7) 0.0199(3) Uani 1 1 d .
H8 H 0.473770 0.204851 0.463663 0.024 Uiso 1 1 calc R
C4 C 0.53030(12) 0.5932(4) 0.32943(7) 0.0185(3) Uani 1 1 d .
C1 C 0.85196(13) 0.2546(4) 0.42634(8) 0.0217(3) Uani 1 1 d .
C9 C 0.97463(13) 0.3247(5) 0.41347(9) 0.0300(4) Uani 1 1 d .
H9A H 0.988824 0.260602 0.368555 0.045 Uiso 1 1 calc GR
H9B H 1.025865 0.194442 0.443781 0.045 Uiso 1 1 calc GR
H9C H 0.990443 0.565630 0.419552 0.045 Uiso 1 1 calc GR

loop_
_atom_site_aniso_label
_atom_site_aniso_U_11
_atom_site_aniso_U_22
_atom_site_aniso_U_33
_atom_site_aniso_U_23
_atom_site_aniso_U_13
_atom_site_aniso_U_12
Cl2 0.0127(2) 0.0305(3) 0.0317(2) -0.00060(14) -0.00600(15) 0.00203(13)
Cl1 0.0178(2) 0.0376(3) 0.0248(2) 0.00891(14) 0.00369(14) 0.00198(14)
O1 0.0124(5) 0.0270(6) 0.0253(5) 0.0032(4) -0.0019(4) 0.0008(4)
N1 0.0139(6) 0.0289(8) 0.0294(6) 0.0015(6) -0.0046(5) 0.0034(5)
N2 0.0139(6) 0.0276(8) 0.0257(6) 0.0034(5) -0.0034(4) 0.0025(5)
C3 0.0136(6) 0.0202(8) 0.0188(6) -0.0022(5) -0.0027(5) 0.0004(5)
C7 0.0141(6) 0.0252(8) 0.0214(7) -0.0025(6) -0.0003(5) -0.0026(6)
C2 0.0135(7) 0.0210(8) 0.0200(7) -0.0023(5) -0.0018(5) -0.0010(5)
C6 0.0128(6) 0.0222(8) 0.0231(7) -0.0042(6) -0.0046(5) -0.0003(6)
C5 0.0176(7) 0.0218(8) 0.0195(7) -0.0001(5) -0.0050(6) 0.0007(6)
C8 0.0165(7) 0.0237(8) 0.0189(6) 0.0002(6) -0.0028(5) -0.0015(6)
C4 0.0145(6) 0.0216(8) 0.0193(6) -0.0010(5) 0.0001(5) -0.0021(6)
C1 0.0134(7) 0.0247(9) 0.0264(8) -0.0008(6) -0.0052(6) 0.0028(5)
C9 0.0125(7) 0.0358(10) 0.0413(9) 0.0041(8) -0.0016(6) 0.0020(7)

loop_
_atom_type_symbol
_atom_type_description
_atom_type_scat_dispersion_real
_atom_type_scat_dispersion_imag
_atom_type_scat_source
C C 0.0181 0.0091 'International Tables Vol C Tables 4.2.6.8 and 6.1.1.4'
H H 0.0000 0.0000 'International Tables Vol C Tables 4.2.6.8 and 6.1.1.4'
Cl Cl 0.3639 0.7018 'International Tables Vol C Tables 4.2.6.8 and 6.1.1.4'
N N 0.0311 0.0180 'International Tables Vol C Tables 4.2.6.8 and 6.1.1.4'
O O 0.0492 0.0322 'International Tables Vol C Tables 4.2.6.8 and 6.1.1.4'

loop_
_exptl_crystal_face_index_h
_exptl_crystal_face_index_k
_exptl_crystal_face_index_l
_exptl_crystal_face_perp_dist
0 -3 2 0.2985
7 0 6 0.0703
0 3 -3 0.3354
-6 0 -6 0.0764
-5 0 11 0.1204
-1 3 2 0.3144
5 0 -11 0.1222
-3 -2 0 0.2879
2 0 13 0.1167
-2 -2 -10 0.2774
-2 0 -13 0.1234
4 0 -12 0.1153
5 2 -7 0.2691
6 0 -9 0.1282

loop_
_geom_angle_atom_site_label_1
_geom_angle_atom_site_label_2
_geom_angle_atom_site_label_3
_geom_angle
C2 O1 C1 102.52(12)
C1 N1 N2 106.13(12)
C2 N2 N1 106.01(12)
C8 C3 C2 116.46(13)
C8 C3 C4 117.67(13)
C4 C3 C2 125.86(13)
C6 C7 H7 120.9
C8 C7 H7 120.9
C8 C7 C6 118.10(13)
O1 C2 C3 121.70(13)
N2 C2 O1 112.50(13)
N2 C2 C3 125.77(14)
C7 C6 Cl2 119.78(11)
C5 C6 Cl2 118.23(12)
C5 C6 C7 121.98(13)
C6 C5 H5 120.5
C6 C5 C4 119.02(14)
C4 C5 H5 120.5
C3 C8 H8 118.9
C7 C8 C3 122.22(14)
C7 C8 H8 118.9
C3 C4 Cl1 122.96(11)
C5 C4 Cl1 116.05(11)
C5 C4 C3 120.99(13)
O1 C1 C9 117.71(14)
N1 C1 O1 112.82(14)
N1 C1 C9 129.47(15)
C1 C9 H9A 109.5
C1 C9 H9B 109.5
C1 C9 H9C 109.5
H9A C9 H9B 109.5
H9A C9 H9C 109.5
H9B C9 H9C 109.5

loop_
_geom_bond_atom_site_label_1
_geom_bond_atom_site_label_2
_geom_bond_distance
Cl2 C6 1.7354(14)
Cl1 C4 1.7339(14)
O1 C2 1.3596(18)
O1 C1 1.3635(17)
N1 N2 1.4109(16)
N1 C1 1.283(2)
N2 C2 1.293(2)
C3 C2 1.4642(19)
C3 C8 1.401(2)
C3 C4 1.403(2)
C7 H7 0.9500
C7 C6 1.385(2)
C7 C8 1.382(2)
C6 C5 1.383(2)
C5 H5 0.9500
C5 C4 1.389(2)
C8 H8 0.9500
C1 C9 1.480(2)
C9 H9A 0.9800
C9 H9B 0.9800
C9 H9C 0.9800

loop_
_exptl_oxdiff_crystal_face_indexfrac_h
_exptl_oxdiff_crystal_face_indexfrac_k
_exptl_oxdiff_crystal_face_indexfrac_l
_exptl_oxdiff_crystal_face_x
_exptl_oxdiff_crystal_face_y
_exptl_oxdiff_crystal_face_z
-0.2709 -2.5349 2.3215 -0.0242 0.0407 0.9989
6.5677 0.1023 5.6689 -0.4775 0.8779 -0.0361
-0.3371 2.5120 -2.8328 0.0682 -0.1215 -0.9902
-6.4715 0.2190 -5.9088 0.4760 -0.8748 -0.0905
-4.8734 -0.0886 10.5995 -0.7449 -0.6376 0.1963
-1.1102 2.5291 1.6630 -0.2609 -0.2210 -0.9397
4.8745 0.0804 -10.5997 0.7454 0.6380 -0.1932
-3.2181 -2.3241 0.0991 0.1514 -0.3606 0.9204
1.6489 0.0117 12.8119 -0.9651 0.2311 0.1229
-1.7863 -1.5179 -10.0858 0.8505 -0.2026 0.4853
-1.6033 0.1315 -12.8172 0.9569 -0.2293 -0.1782
3.6131 -0.0250 -12.0335 0.8677 0.4716 -0.1572
4.6230 1.5026 -7.4969 0.4348 0.5654 -0.7009
5.9488 -0.0612 -8.6893 0.6034 0.7872 -0.1275
